data_2108555
loop_
_publ_author_name
'Shvanskaya, Larisa'
'Yakubovich, Olga'
'Krikunova, Polina'
'Ovchenkov, Evgeny'
'Vasiliev, Alexander'

_publ_section_title
;
 Chain caesium borophosphates with B:P ratio 1:2: synthesis, structure
 relationships and low-temperature thermodynamic properties
;
_journal_issue 6
_journal_name_full 'Acta Crystallographica Section B'
_journal_page_first
;
;
_journal_paper_doi 10.1107/S2052520619013763
_journal_volume 75
_journal_year 2019
_chemical_formula_moiety 'Cs, Mn, B O8 P2, O H'
_chemical_formula_sum 'B Cs H Mn O9 P2'
_chemical_formula_weight 405.61
_chemical_name_common 'Caesium manganese borophosphate hydroxide'
_chemical_name_systematic
;         
Caesium manganese (III) Borodiphosphate Hydroxide
;
_space_group_crystal_system monoclinic
_space_group_IT_number 14
_space_group_name_Hall '-P 2ybc'
_space_group_name_H-M_alt 'P 1 21/c 1'
_atom_sites_solution_hydrogens difmap
_atom_sites_solution_primary direct
_atom_sites_solution_secondary difmap
_audit_creation_method SHELXL-2014/7
_cell_angle_alpha 90
_cell_angle_beta 100.141(2)
_cell_angle_gamma 90
_cell_formula_units_Z 4
_cell_length_a 9.1494(3)
_cell_length_b 8.6991(2)
_cell_length_c 9.6413(3)
_cell_measurement_reflns_used 5939
_cell_measurement_temperature 293(2)
_cell_measurement_theta_max 31.6600
_cell_measurement_theta_min 3.1700
_cell_volume 755.38(4)
_computing_cell_refinement
;
CrysAlisPro, Agilent Technologies,
Version 1.171.37.35 (release 13-08-2014 CrysAlis171 .NET)
(compiled Aug 13 2014,18:06:01)
;
_computing_data_collection
;
CrysAlisPro, Agilent Technologies,
Version 1.171.37.35 (release 13-08-2014 CrysAlis171 .NET)
(compiled Aug 13 2014,18:06:01)
;
_computing_data_reduction
;
CrysAlisPro, Agilent Technologies,
Version 1.171.37.35 (release 13-08-2014 CrysAlis171 .NET)
(compiled Aug 13 2014,18:06:01)
;
_computing_molecular_graphics 'DIMOND (Brandenburg, 2006)'
_computing_structure_refinement 'SHELXL-2014/7 (Sheldrick, 2014)'
_computing_structure_solution 'SHELXS-2014/7 (Sheldrick, 2014)'
_diffrn_ambient_temperature 293(2)
_diffrn_detector_area_resol_mean 16.0630
_diffrn_measured_fraction_theta_full 0.999
_diffrn_measured_fraction_theta_max 1.000
_diffrn_measurement_device_type 'Xcalibur, Sapphire3'
_diffrn_measurement_method \w
_diffrn_radiation_type MoK\a
_diffrn_radiation_wavelength 0.71073
_diffrn_reflns_av_R_equivalents 0.0505
_diffrn_reflns_av_unetI/netI 0.0317
_diffrn_reflns_Laue_measured_fraction_full 0.999
_diffrn_reflns_Laue_measured_fraction_max 1.000
_diffrn_reflns_limit_h_max 12
_diffrn_reflns_limit_h_min -12
_diffrn_reflns_limit_k_max 12
_diffrn_reflns_limit_k_min -12
_diffrn_reflns_limit_l_max 13
_diffrn_reflns_limit_l_min -13
_diffrn_reflns_number 14159
_diffrn_reflns_point_group_measured_fraction_full 0.999
_diffrn_reflns_point_group_measured_fraction_max 1.000
_diffrn_reflns_theta_full 25.242
_diffrn_reflns_theta_max 29.988
_diffrn_reflns_theta_min 3.177
_diffrn_source 'Enhance (Mo) X-ray Source'
_exptl_absorpt_coefficient_mu 6.947
_exptl_absorpt_correction_T_max 0.682
_exptl_absorpt_correction_T_min 0.631
_exptl_absorpt_correction_type gaussian
_exptl_absorpt_process_details
;
CrysAlisPro, Agilent Technologies,
Version 1.171.37.35 (release 13-08-2014 CrysAlis171 .NET)
(compiled Aug 13 2014,18:06:01)
Numerical absorption correction based on gaussian integration over
   a multifaceted crystal model
Empirical absorption correction using spherical harmonics,
 implemented in SCALE3 ABSPACK scaling algorithm.
;
_exptl_crystal_colour purple
_exptl_crystal_density_diffrn 3.567
_exptl_crystal_description ambiguous
_exptl_crystal_F_000 752
_exptl_crystal_size_max 0.090
_exptl_crystal_size_mid 0.080
_exptl_crystal_size_min 0.070
_refine_diff_density_max 1.023
_refine_diff_density_min -1.153
_refine_diff_density_rms 0.158
_refine_ls_extinction_method none
_refine_ls_goodness_of_fit_ref 1.161
_refine_ls_hydrogen_treatment refall
_refine_ls_matrix_type full
_refine_ls_number_parameters 131
_refine_ls_number_reflns 2203
_refine_ls_number_restraints 1
_refine_ls_restrained_S_all 1.161
_refine_ls_R_factor_all 0.0353
_refine_ls_R_factor_gt 0.0294
_refine_ls_shift/su_max 0.000
_refine_ls_shift/su_mean 0.000
_refine_ls_structure_factor_coef Fsqd
_refine_ls_weighting_details 'w=1/[\s^2^(Fo^2^)+(0.0129P)^2^+1.6434P] where P=(Fo^2^+2Fc^2^)/3'
_refine_ls_weighting_scheme calc
_refine_ls_wR_factor_gt 0.0532
_refine_ls_wR_factor_ref 0.0551
_reflns_Friedel_coverage 0.000
_reflns_number_gt 1998
_reflns_number_total 2203
_reflns_threshold_expression 'I > 2\s(I)'
_cod_data_source_file je5022sup1.cif
_cod_data_source_block III
_cod_original_sg_symbol_H-M 'P 21/c'
_cod_original_formula_sum 'B1 Cs1 H1 Mn1 O9 P2'
_cod_database_code 2108555
_shelx_shelxl_version_number 2014/7
_shelx_space_group_comment
;
The symmetry employed for this shelxl refinement is uniquely defined
by the following loop, which should always be used as a source of
symmetry information in preference to the above space-group names.
They are only intended as comments.
;
_shelx_estimated_absorpt_t_min 0.574
_shelx_estimated_absorpt_t_max 0.642

loop_
_space_group_symop_operation_xyz
'x, y, z'
'-x, y+1/2, -z+1/2'
'-x, -y, -z'
'x, -y-1/2, z-1/2'

loop_
_atom_site_label
_atom_site_type_symbol
_atom_site_fract_x
_atom_site_fract_y
_atom_site_fract_z
_atom_site_U_iso_or_equiv
_atom_site_adp_type
_atom_site_occupancy
_atom_site_site_symmetry_order
_atom_site_calc_flag
_atom_site_refinement_flags_posn
Cs1 Cs 0.20305(3) 0.39124(3) 0.04851(2) 0.01891(7) Uani 1 1 d .
Mn Mn 0.20759(5) 0.65194(6) 0.42822(5) 0.00612(10) Uani 1 1 d .
P1 P 0.07196(9) -0.06458(10) 0.19875(9) 0.00546(16) Uani 1 1 d .
P2 P 0.58210(9) 0.24207(10) 0.29421(9) 0.00557(16) Uani 1 1 d .
B B 0.3457(4) 0.0524(4) 0.1928(4) 0.0075(7) Uani 1 1 d .
O1 O 0.6372(3) 0.2323(3) 0.4523(2) 0.0104(5) Uani 1 1 d .
O2 O 0.1904(3) 0.0666(3) 0.2128(2) 0.0098(5) Uani 1 1 d .
O3 O -0.0803(3) 0.0094(3) 0.1824(2) 0.0104(5) Uani 1 1 d .
O4 O 0.4176(2) 0.1888(3) 0.2677(3) 0.0095(5) Uani 1 1 d .
O5 O 0.0880(3) -0.1623(3) 0.0698(3) 0.0114(5) Uani 1 1 d .
O6 O 0.0947(3) -0.1564(3) 0.3333(2) 0.0101(5) Uani 1 1 d .
O7 O 0.4183(3) -0.0893(3) 0.2587(2) 0.0090(5) Uani 1 1 d .
O8 O 0.6669(3) 0.1376(3) 0.2109(2) 0.0109(5) Uani 1 1 d .
O9 O 0.3461(3) 0.0551(3) 0.0425(3) 0.0124(5) Uani 1 1 d D
H H 0.431(3) 0.075(6) 0.015(6) 0.051(18) Uiso 1 1 d D

loop_
_atom_site_aniso_label
_atom_site_aniso_U_11
_atom_site_aniso_U_22
_atom_site_aniso_U_33
_atom_site_aniso_U_23
_atom_site_aniso_U_13
_atom_site_aniso_U_12
Cs1 0.02185(13) 0.01692(13) 0.01733(12) 0.00437(9) 0.00173(9) 0.00185(9)
Mn 0.0047(2) 0.0078(2) 0.0059(2) -0.00025(17) 0.00112(17) -0.00123(17)
P1 0.0039(4) 0.0067(4) 0.0056(4) 0.0001(3) 0.0005(3) 0.0007(3)
P2 0.0044(4) 0.0055(4) 0.0067(4) -0.0004(3) 0.0007(3) -0.0005(3)
B 0.0051(16) 0.0052(16) 0.0115(17) -0.0002(13) -0.0003(13) -0.0023(13)
O1 0.0123(12) 0.0118(12) 0.0062(11) 0.0000(9) -0.0008(9) -0.0034(9)
O2 0.0060(11) 0.0095(12) 0.0137(12) -0.0006(9) 0.0017(9) -0.0010(9)
O3 0.0056(11) 0.0139(12) 0.0120(12) 0.0039(10) 0.0021(9) 0.0040(9)
O4 0.0039(11) 0.0090(12) 0.0154(12) -0.0047(9) 0.0007(9) -0.0009(9)
O5 0.0134(12) 0.0118(12) 0.0109(12) -0.0049(9) 0.0072(9) -0.0033(10)
O6 0.0117(12) 0.0111(12) 0.0076(11) 0.0035(9) 0.0024(9) 0.0028(9)
O7 0.0081(11) 0.0069(11) 0.0108(11) -0.0007(9) -0.0012(9) 0.0023(9)
O8 0.0129(12) 0.0094(12) 0.0122(12) 0.0017(9) 0.0071(9) 0.0009(9)
O9 0.0125(13) 0.0160(13) 0.0082(11) 0.0012(9) 0.0007(10) -0.0022(10)

loop_
_atom_type_symbol
_atom_type_description
_atom_type_scat_dispersion_real
_atom_type_scat_dispersion_imag
_atom_type_scat_source
O O 0.0106 0.0060 'International Tables Vol C Tables 4.2.6.8 and 6.1.1.4'
P P 0.1023 0.0942 'International Tables Vol C Tables 4.2.6.8 and 6.1.1.4'
Mn Mn 0.3368 0.7283 'International Tables Vol C Tables 4.2.6.8 and 6.1.1.4'
Cs Cs -0.3680 2.1192 'International Tables Vol C Tables 4.2.6.8 and 6.1.1.4'
B B 0.0013 0.0007 'International Tables Vol C Tables 4.2.6.8 and 6.1.1.4'
H H 0.0000 0.0000 'International Tables Vol C Tables 4.2.6.8 and 6.1.1.4'

loop_
_geom_angle_atom_site_label_1
_geom_angle_atom_site_label_2
_geom_angle_atom_site_label_3
_geom_angle
_geom_angle_site_symmetry_1
_geom_angle_site_symmetry_3
O6 Cs1 O4 159.72(6) 4_565 .
O6 Cs1 O6 98.19(6) 4_565 2
O4 Cs1 O6 99.18(6) . 2
O6 Cs1 O3 100.72(6) 4_565 2
O4 Cs1 O3 84.33(6) . 2
O6 Cs1 O3 45.26(6) 2 2
O6 Cs1 O9 137.64(6) 4_565 .
O4 Cs1 O9 45.25(6) . .
O6 Cs1 O9 105.51(6) 2 .
O3 Cs1 O9 120.94(6) 2 .
O6 Cs1 O8 91.18(6) 4_565 2_655
O4 Cs1 O8 77.41(6) . 2_655
O6 Cs1 O8 93.45(6) 2 2_655
O3 Cs1 O8 48.43(6) 2 2_655
O9 Cs1 O8 121.21(6) . 2_655
O6 Cs1 O2 46.05(6) 4_565 4_565
O4 Cs1 O2 129.85(6) . 4_565
O6 Cs1 O2 119.60(6) 2 4_565
O3 Cs1 O2 145.55(6) 2 4_565
O9 Cs1 O2 91.59(6) . 4_565
O8 Cs1 O2 125.93(6) 2_655 4_565
O6 Cs1 O2 157.68(6) 4_565 .
O4 Cs1 O2 42.27(6) . .
O6 Cs1 O2 66.64(6) 2 .
O3 Cs1 O2 80.50(6) 2 .
O9 Cs1 O2 42.82(6) . .
O8 Cs1 O2 105.48(6) 2_655 .
O2 Cs1 O2 125.96(5) 4_565 .
O6 Cs1 O1 55.15(6) 4_565 2_655
O4 Cs1 O1 106.20(6) . 2_655
O6 Cs1 O1 121.86(6) 2 2_655
O3 Cs1 O1 86.09(6) 2 2_655
O9 Cs1 O1 129.45(6) . 2_655
O8 Cs1 O1 45.50(6) 2_655 2_655
O2 Cs1 O1 80.45(6) 4_565 2_655
O2 Cs1 O1 146.53(6) . 2_655
O6 Cs1 O5 94.11(6) 4_565 3
O4 Cs1 O5 105.02(6) . 3
O6 Cs1 O5 50.40(6) 2 3
O3 Cs1 O5 95.51(6) 2 3
O9 Cs1 O5 75.83(6) . 3
O8 Cs1 O5 143.85(6) 2_655 3
O2 Cs1 O5 80.86(6) 4_565 3
O2 Cs1 O5 63.67(6) . 3
O1 Cs1 O5 148.74(6) 2_655 3
O6 Cs1 B 162.67(8) 4_565 .
O4 Cs1 B 25.65(7) . .
O6 Cs1 B 91.82(8) 2 .
O3 Cs1 B 96.38(8) 2 .
O9 Cs1 B 25.03(8) . .
O8 Cs1 B 102.35(8) 2_655 .
O2 Cs1 B 116.62(8) 4_565 .
O2 Cs1 B 25.34(7) . .
O1 Cs1 B 129.57(7) 2_655 .
O5 Cs1 B 81.39(7) 3 .
O6 Cs1 O7 117.69(6) 4_565 2_655
O4 Cs1 O7 42.20(5) . 2_655
O6 Cs1 O7 128.77(6) 2 2_655
O3 Cs1 O7 90.55(6) 2 2_655
O9 Cs1 O7 72.34(6) . 2_655
O8 Cs1 O7 53.42(6) 2_655 2_655
O2 Cs1 O7 111.64(6) 4_565 2_655
O2 Cs1 O7 84.47(5) . 2_655
O1 Cs1 O7 65.02(5) 2_655 2_655
O5 Cs1 O7 145.91(6) 3 2_655
B Cs1 O7 64.59(7) . 2_655
O5 Mn O3 93.50(11) 4_566 2
O5 Mn O8 178.14(11) 4_566 2_655
O3 Mn O8 87.04(10) 2 2_655
O5 Mn O1 90.16(11) 4_566 3_666
O3 Mn O1 169.79(11) 2 3_666
O8 Mn O1 89.02(10) 2_655 3_666
O5 Mn O6 88.50(10) 4_566 1_565
O3 Mn O6 93.91(10) 2 1_565
O8 Mn O6 93.23(10) 2_655 1_565
O1 Mn O6 95.71(10) 3_666 1_565
O5 Mn O9 91.76(10) 4_566 4_566
O3 Mn O9 89.40(10) 2 4_566
O8 Mn O9 86.47(10) 2_655 4_566
O1 Mn O9 80.95(10) 3_666 4_566
O6 Mn O9 176.65(10) 1_565 4_566
O5 Mn Cs1 73.57(8) 4_566 4_576
O3 Mn Cs1 138.55(8) 2 4_576
O8 Mn Cs1 107.16(7) 2_655 4_576
O1 Mn Cs1 51.66(7) 3_666 4_576
O6 Mn Cs1 47.73(7) 1_565 4_576
O9 Mn Cs1 129.24(6) 4_566 4_576
O5 Mn Cs1 135.87(8) 4_566 .
O3 Mn Cs1 42.55(7) 2 .
O8 Mn Cs1 44.55(7) 2_655 .
O1 Mn Cs1 132.36(7) 3_666 .
O6 Mn Cs1 96.79(7) 1_565 .
O9 Mn Cs1 85.34(6) 4_566 .
Cs1 Mn Cs1 138.181(13) 4_576 .
O5 Mn Cs1 47.53(7) 4_566 2
O3 Mn Cs1 83.74(7) 2 2
O8 Mn Cs1 134.32(8) 2_655 2
O1 Mn Cs1 105.66(7) 3_666 2
O6 Mn Cs1 43.30(6) 1_565 2
O9 Mn Cs1 137.83(6) 4_566 2
Cs1 Mn Cs1 58.220(9) 4_576 2
Cs1 Mn Cs1 114.752(11) . 2
O6 P1 O3 107.41(13) . .
O6 P1 O5 112.67(14) . .
O3 P1 O5 111.60(14) . .
O6 P1 O2 108.91(14) . .
O3 P1 O2 108.01(14) . .
O5 P1 O2 108.11(13) . .
O6 P1 Cs1 57.12(10) . 4_566
O3 P1 Cs1 93.80(10) . 4_566
O5 P1 Cs1 154.59(10) . 4_566
O2 P1 Cs1 60.95(9) . 4_566
O6 P1 Cs1 53.38(9) . 2_545
O3 P1 Cs1 54.03(9) . 2_545
O5 P1 Cs1 128.99(10) . 2_545
O2 P1 Cs1 122.89(9) . 2_545
Cs1 P1 Cs1 66.622(15) 4_566 2_545
O6 P1 Cs1 96.15(10) . 3
O3 P1 Cs1 77.45(10) . 3
O5 P1 Cs1 45.98(9) . 3
O2 P1 Cs1 150.66(9) . 3
Cs1 P1 Cs1 148.38(2) 4_566 3
Cs1 P1 Cs1 84.192(17) 2_545 3
O8 P2 O1 112.83(14) . .
O8 P2 O4 107.83(14) . .
O1 P2 O4 106.78(13) . .
O8 P2 O7 111.38(13) . 2_655
O1 P2 O7 111.28(13) . 2_655
O4 P2 O7 106.36(13) . 2_655
O8 P2 Cs1 56.78(9) . 2_645
O1 P2 Cs1 59.89(10) . 2_645
O4 P2 Cs1 104.16(10) . 2_645
O7 P2 Cs1 149.45(9) 2_655 2_645
O8 P2 Cs1 110.34(10) . .
O1 P2 Cs1 134.57(10) . .
O4 P2 Cs1 45.12(9) . .
O7 P2 Cs1 63.48(9) 2_655 .
Cs1 P2 Cs1 145.08(2) 2_645 .
O9 B O2 107.5(3) . .
O9 B O4 113.3(3) . .
O2 B O4 103.0(3) . .
O9 B O7 111.1(3) . .
O2 B O7 112.5(3) . .
O4 B O7 109.2(3) . .
O9 B Cs1 69.33(17) . .
O2 B Cs1 70.89(17) . .
O4 B Cs1 67.21(16) . .
O7 B Cs1 175.9(2) . .
O9 B Cs1 159.2(2) . 4_566
O2 B Cs1 52.83(15) . 4_566
O4 B Cs1 70.14(17) . 4_566
O7 B Cs1 85.56(18) . 4_566
Cs1 B Cs1 94.96(9) . 4_566
P2 O1 Mn 130.02(15) . 3_666
P2 O1 Cs1 96.67(11) . 2_645
Mn O1 Cs1 100.88(9) 3_666 2_645
B O2 P1 126.7(2) . .
B O2 Cs1 105.94(19) . 4_566
P1 O2 Cs1 94.09(10) . 4_566
B O2 Cs1 83.77(18) . .
P1 O2 Cs1 132.51(12) . .
Cs1 O2 Cs1 113.00(7) 4_566 .
P1 O3 Mn 142.91(15) . 2_545
P1 O3 Cs1 103.21(11) . 2_545
Mn O3 Cs1 113.62(9) 2_545 2_545
B O4 P2 130.8(2) . .
B O4 Cs1 87.14(18) . .
P2 O4 Cs1 114.49(12) . .
B O4 Cs1 87.60(18) . 4_566
P2 O4 Cs1 124.25(12) . 4_566
Cs1 O4 Cs1 104.41(6) . 4_566
P1 O5 Mn 134.97(15) . 4_565
P1 O5 Cs1 114.85(11) . 3
Mn O5 Cs1 107.88(9) 4_565 3
P1 O6 Mn 141.64(15) . 1_545
P1 O6 Cs1 99.15(12) . 4_566
Mn O6 Cs1 102.86(9) 1_545 4_566
P1 O6 Cs1 104.12(11) . 2_545
Mn O6 Cs1 109.79(9) 1_545 2_545
Cs1 O6 Cs1 81.81(6) 4_566 2_545
B O7 P2 131.9(2) . 2_645
B O7 Cs1 124.75(18) . 2_645
P2 O7 Cs1 94.06(10) 2_645 2_645
P2 O8 Mn 139.31(15) . 2_645
P2 O8 Cs1 100.12(11) . 2_645
Mn O8 Cs1 110.82(10) 2_645 2_645
B O9 Mn 111.0(2) . 4_565
B O9 Cs1 85.64(18) . .
Mn O9 Cs1 121.11(9) 4_565 .
B O9 H 118(4) . .
Mn O9 H 116(4) 4_565 .
Cs1 O9 H 102(4) . .

loop_
_geom_bond_atom_site_label_1
_geom_bond_atom_site_label_2
_geom_bond_distance
_geom_bond_site_symmetry_2
Cs1 O6 3.144(2) 4_565
Cs1 O4 3.156(2) .
Cs1 O6 3.160(2) 2
Cs1 O3 3.174(2) 2
Cs1 O9 3.208(3) .
Cs1 O8 3.228(2) 2_655
Cs1 O2 3.239(2) 4_565
Cs1 O2 3.250(2) .
Cs1 O1 3.308(2) 2_655
Cs1 O5 3.360(2) 3
Cs1 B 3.419(4) .
Cs1 O7 3.636(2) 2_655
Mn O5 1.896(2) 4_566
Mn O3 1.896(2) 2
Mn O8 1.917(2) 2_655
Mn O1 1.945(2) 3_666
Mn O6 2.086(2) 1_565
Mn O9 2.361(3) 4_566
Mn Cs1 4.1419(6) 4_576
Mn Cs1 4.3356(6) 2
P1 O6 1.507(2) .
P1 O3 1.517(2) .
P1 O5 1.534(2) .
P1 O2 1.564(2) .
P1 Cs1 3.6959(9) 4_566
P1 Cs1 3.8179(8) 2_545
P1 Cs1 4.2399(9) 3
P2 O8 1.514(2) .
P2 O1 1.521(2) .
P2 O4 1.552(2) .
P2 O7 1.553(2) 2_655
P2 Cs1 3.7984(9) 2_645
B O9 1.451(4) .
B O2 1.472(4) .
B O4 1.482(4) .
B O7 1.488(4) .
B Cs1 3.909(4) 4_566
O1 Mn 1.945(2) 3_666
O1 Cs1 3.308(2) 2_645
O2 Cs1 3.239(2) 4_566
O3 Mn 1.896(2) 2_545
O3 Cs1 3.174(2) 2_545
O4 Cs1 3.680(2) 4_566
O5 Mn 1.896(2) 4_565
O5 Cs1 3.360(2) 3
O6 Mn 2.086(2) 1_545
O6 Cs1 3.144(2) 4_566
O6 Cs1 3.160(2) 2_545
O7 P2 1.553(2) 2_645
O7 Cs1 3.636(2) 2_645
O8 Mn 1.917(2) 2_645
O8 Cs1 3.228(2) 2_645
O9 Mn 2.361(3) 4_565
O9 H 0.882(10) .

loop_
_geom_hbond_atom_site_label_D
_geom_hbond_atom_site_label_H
_geom_hbond_atom_site_label_A
_geom_hbond_distance_DH
_geom_hbond_distance_HA
_geom_hbond_distance_DA
_geom_hbond_angle_DHA
_geom_hbond_site_symmetry_A
O9 H O9 0.882(10) 2.48(4) 3.215(5) 141(5) 3_655

_cod_database_fobs_code 2108555
